data_1536869
loop_
_publ_author_name
'Sun, Wen-Bin'
'Yan, Peng-Fei'
'Jiang, Shang-Da'
'Wang, Bing-Wu'
'Zhang, Yi-Quan'
'Li, Hong-Feng'
'Chen, Peng'
'Wang, Zhe-Ming'
'Gao, Song'

_publ_section_title
;
 High symmetry or low symmetry, that is the question -- high performance
 Dy(iii) single-ion magnets by electrostatic potential design
;
_journal_issue 1
_journal_name_full 'Chem. Sci.'
_journal_page_first 684
_journal_paper_doi 10.1039/C5SC02986D
_journal_volume 7
_journal_year 2016
_chemical_formula_moiety '0.5(C45 H40 Br2 Dy N4 O9 Zn2), 0.5(Br), 1.5(O)'
_chemical_formula_sum 'C45 H40 Br3 Cl0 Dy N4 O12 Zn2'
_chemical_formula_weight 1361.78
_chemical_name_systematic
;
 ? 
;
_space_group_crystal_system triclinic
_space_group_IT_number 2
_space_group_name_Hall '-P 1'
_space_group_name_H-M_alt 'P -1'
_symmetry_space_group_name_Hall '-P 1'
_symmetry_space_group_name_H-M 'P -1'
_atom_sites_solution_hydrogens geom
_atom_sites_solution_primary direct
_atom_sites_solution_secondary difmap
_audit_creation_date 2014-09-09
_audit_creation_method
;
  Olex2 1.2
  (compiled Dec  5 2012 16:20:19, GUI svn.r4385)
;
_audit_update_record
;
2014-09-09 deposited with the CCDC.
2015-10-09 downloaded from the CCDC.
;
_cell_angle_alpha 92.178(3)
_cell_angle_beta 108.240(3)
_cell_angle_gamma 99.096(3)
_cell_formula_units_Z 2
_cell_length_a 10.6898(4)
_cell_length_b 15.3759(6)
_cell_length_c 16.5328(4)
_cell_measurement_temperature 293(2)
_cell_volume 2537.31(16)
_computing_molecular_graphics
;
O. V. Dolomanov, L. J. Bourhis, R. J. Gildea, J. A. K. Howard and H. Puschmann,
OLEX2: a complete structure solution, refinement and analysis program.
J. Appl. Cryst. (2009). 42, 339-341.
;
_computing_publication_material
;
O. V. Dolomanov, L. J. Bourhis, R. J. Gildea, J. A. K. Howard and H. Puschmann,
OLEX2: a complete structure solution, refinement and analysis program.
J. Appl. Cryst. (2009). 42, 339-341.
;
_computing_structure_refinement 'SHELXL-97 (Sheldrick, 1997)'
_computing_structure_solution 'SHELXS-97 (Sheldrick, 1990)'
_diffrn_ambient_temperature 293(2)
_diffrn_measured_fraction_theta_full 0.998
_diffrn_measured_fraction_theta_max 0.998
_diffrn_radiation_monochromator graphite
_diffrn_radiation_type MoK\a
_diffrn_radiation_wavelength 0.71073
_diffrn_reflns_av_R_equivalents 0.0810
_diffrn_reflns_av_unetI/netI 0.0932
_diffrn_reflns_limit_h_max 11
_diffrn_reflns_limit_h_min -13
_diffrn_reflns_limit_k_max 18
_diffrn_reflns_limit_k_min -18
_diffrn_reflns_limit_l_max 20
_diffrn_reflns_limit_l_min -20
_diffrn_reflns_number 22070
_diffrn_reflns_theta_full 26.02
_diffrn_reflns_theta_max 26.02
_diffrn_reflns_theta_min 2.82
_diffrn_source 'fine-focus sealed tube'
_exptl_absorpt_coefficient_mu 4.819
_exptl_absorpt_correction_T_max 0.5127
_exptl_absorpt_correction_T_min 0.4458
_exptl_crystal_density_diffrn 1.782
_exptl_crystal_density_method 'not measured'
_exptl_crystal_description block
_exptl_crystal_F_000 1330
_exptl_crystal_size_max 0.2
_exptl_crystal_size_mid 0.18
_exptl_crystal_size_min 0.16
_refine_diff_density_max 4.211
_refine_diff_density_min -2.064
_refine_diff_density_rms 0.225
_refine_ls_extinction_method none
_refine_ls_goodness_of_fit_ref 1.039
_refine_ls_hydrogen_treatment mixed
_refine_ls_matrix_type full
_refine_ls_number_parameters 615
_refine_ls_number_reflns 9982
_refine_ls_number_restraints 1
_refine_ls_restrained_S_all 1.039
_refine_ls_R_factor_all 0.0867
_refine_ls_R_factor_gt 0.0684
_refine_ls_shift/su_max 0.001
_refine_ls_shift/su_mean 0.000
_refine_ls_structure_factor_coef Fsqd
_refine_ls_weighting_details 'calc w=1/[\s^2^(Fo^2^)+(0.0987P)^2^+11.3371P] where P=(Fo^2^+2Fc^2^)/3'
_refine_ls_weighting_scheme calc
_refine_ls_wR_factor_gt 0.1779
_refine_ls_wR_factor_ref 0.1924
_reflns_number_gt 7823
_reflns_number_total 9982
_reflns_threshold_expression >2sigma(I)
_cod_data_source_file c5sc02986d2.cif
_cod_data_source_block v
_cod_depositor_comments 'Adding full bibliography for 1536868--1536871.cif.'
_cod_original_cell_volume 2537.31(15)
_cod_database_code 1536869
_olex2_refinement_description
;
1. Fixed Uiso
 At 1.2 times of:
  H27 of C27, H30A of C30, H35 of C35, H37 of C37, H38 of C38, H39 of C39,
  H42 of C42, H43 of C43, H45 of C45, H44 of C44, H7A of C7, H32A of C32, H9A
  of C9, H10 of C10, H11 of C11, H14 of C14, H18 of C18, H19 of C19, H20 of C20,
   H21 of C21, H53 of C22, H23 of C23, H25 of C25, H26 of C26
 At 1.5 times of:
  {H31A,H31B,H31C} of C31, {H34A,H34B,H34C} of C34, {H3A,H3B,H3C} of C3, {H2A,
  H2B,H2C} of C2, {H1A,H1B,H1C} of C1, H9 of O9
2. Restrained distances
 O9-H9
 0.85 with sigma of 0.01
3. Uiso/Uaniso restraints and constraints

4. Others
 Fixed Sof: Br4(0.5) Br3(0.5)
5.a Me refined with riding coordinates:
 C1(H1A,H1B,H1C), C2(H2A,H2B,H2C), C3(H3A,H3B,H3C), C31(H31A,H31B,H31C)
5.b Aromatic/amide H refined with riding coordinates:
 C7(H7A), C9(H9A), C10(H10), C11(H11), C14(H14), C18(H18), C19(H19), C20(H20),
 C21(H21), C22(H53), C23(H23), C25(H25), C26(H26), C27(H27), C30(H30A),
 C32(H32A), C35(H35), C37(H37), C38(H38), C39(H39), C42(H42), C43(H43),
 C45(H45), C44(H44)
5.c Idealised Me refined as rotating group:
 C34(H34A,H34B,H34C)
;

loop_
_space_group_symop_id
_space_group_symop_operation_xyz
1 'x, y, z'
2 '-x, -y, -z'

loop_
_atom_site_label
_atom_site_type_symbol
_atom_site_fract_x
_atom_site_fract_y
_atom_site_fract_z
_atom_site_U_iso_or_equiv
_atom_site_adp_type
_atom_site_occupancy
_atom_site_symmetry_multiplicity
_atom_site_calc_flag
_atom_site_refinement_flags
Dy1 Dy 0.27639(4) 0.77968(3) 0.14813(2) 0.02088(14) Uani 1 1 d .
Br1 Br 0.50273(8) 0.77849(6) -0.08849(5) 0.0260(2) Uani 1 1 d .
Br2 Br 0.18475(8) 1.01228(6) 0.33983(5) 0.0293(2) Uani 1 1 d .
Br4 Br 0.8023(2) 0.6594(2) 0.49334(14) 0.0551(7) Uani 0.50 1 d P
Br3 Br 0.0000 0.5000 0.0000 0.0805(8) Uani 1 2 d S
Zn1 Zn 0.31596(9) 0.71047(7) -0.04864(6) 0.0209(2) Uani 1 1 d .
Zn2 Zn 0.26515(9) 0.87628(7) 0.34276(6) 0.0242(2) Uani 1 1 d .
O1 O 0.2342(5) 0.7987(4) 0.0072(3) 0.0228(13) Uani 1 1 d .
O2 O 0.3572(5) 0.6801(4) 0.0752(3) 0.0215(12) Uani 1 1 d .
O3 O 0.2426(5) 0.9361(4) 0.1009(4) 0.0253(13) Uani 1 1 d .
O4 O 0.4419(6) 0.6811(4) 0.2380(4) 0.0262(13) Uani 1 1 d .
O5 O 0.3936(5) 0.8595(4) 0.2772(4) 0.0237(13) Uani 1 1 d .
O6 O 0.1504(5) 0.7976(4) 0.2354(4) 0.0253(13) Uani 1 1 d .
O7 O 0.0048(6) 0.7693(4) 0.0762(4) 0.0274(14) Uani 1 1 d .
O8 O 0.5055(5) 0.8828(4) 0.1619(3) 0.0239(13) Uani 1 1 d .
O9 O 0.1573(6) 0.6363(4) 0.1532(4) 0.0301(14) Uani 1 1 d D
H9 H 0.129(11) 0.617(7) 0.101(2) 0.045 Uiso 1 1 d D
O10 O 0.2413(11) 0.2342(9) 0.2428(8) 0.095(4) Uani 1 1 d .
O11 O 0.299(2) 0.3926(19) 0.325(3) 0.42(3) Uani 1 1 d .
N1 N 0.1517(7) 0.7096(5) -0.1589(4) 0.0237(16) Uani 1 1 d .
N2 N 0.2727(7) 0.5790(5) -0.0890(4) 0.0240(16) Uani 1 1 d .
N3 N 0.4193(7) 0.8723(5) 0.4524(5) 0.0293(17) Uani 1 1 d .
N4 N 0.1603(7) 0.8012(5) 0.4090(5) 0.0293(17) Uani 1 1 d .
C1 C 0.1474(10) 0.5894(7) 0.2272(6) 0.039(2) Uani 1 1 d .
H1A H 0.0916 0.5324 0.2077 0.058 Uiso 1 1 calc R
H1B H 0.1091 0.6230 0.2603 0.058 Uiso 1 1 calc R
H1C H 0.2351 0.5821 0.2618 0.058 Uiso 1 1 calc R
C2 C 0.4848(10) 0.6793(7) 0.3308(5) 0.032(2) Uani 1 1 d .
H2A H 0.5443 0.6377 0.3472 0.048 Uiso 1 1 calc R
H2B H 0.4080 0.6620 0.3487 0.048 Uiso 1 1 calc R
H2C H 0.5304 0.7371 0.3576 0.048 Uiso 1 1 calc R
C3 C 0.2913(9) 1.0188(6) 0.1525(6) 0.029(2) Uani 1 1 d .
H3A H 0.2642 1.0658 0.1182 0.043 Uiso 1 1 calc R
H3B H 0.3873 1.0281 0.1750 0.043 Uiso 1 1 calc R
H3C H 0.2551 1.0180 0.1988 0.043 Uiso 1 1 calc R
O12 O 0.3553(19) 0.542(3) 0.5278(13) 0.33(2) Uani 1 1 d .
C5 C 0.1811(8) 0.8629(6) -0.0356(5) 0.0219(18) Uani 1 1 d .
C6 C 0.1859(8) 0.9415(6) 0.0137(6) 0.0251(19) Uani 1 1 d .
C7 C 0.1373(8) 1.0126(6) -0.0233(6) 0.028(2) Uani 1 1 d .
H7A H 0.1459 1.0644 0.0104 0.033 Uiso 1 1 calc R
C8 C -0.0412(8) 0.7664(6) 0.2856(6) 0.0266(19) Uani 1 1 d .
C9 C -0.1835(9) 0.7450(7) 0.2606(6) 0.034(2) Uani 1 1 d .
H9A H -0.2245 0.7351 0.3022 0.041 Uiso 1 1 calc R
C10 C -0.2608(9) 0.7385(7) 0.1766(7) 0.035(2) Uani 1 1 d .
H10 H -0.3536 0.7296 0.1622 0.041 Uiso 1 1 calc R
C11 C -0.2025(8) 0.7452(6) 0.1132(6) 0.0262(19) Uani 1 1 d .
H11 H -0.2561 0.7384 0.0561 0.031 Uiso 1 1 calc R
C12 C -0.0654(8) 0.7617(6) 0.1338(6) 0.0253(19) Uani 1 1 d .
C13 C 0.0179(8) 0.7751(6) 0.2208(6) 0.0232(18) Uani 1 1 d .
C14 C 0.0346(8) 0.7713(6) 0.3774(6) 0.0271(19) Uani 1 1 d .
H14 H -0.0114 0.7516 0.4145 0.032 Uiso 1 1 calc R
C15 C 0.1163(8) 0.8568(6) -0.1249(6) 0.0268(19) Uani 1 1 d .
C16 C 0.3718(9) 0.8452(7) 0.5219(6) 0.032(2) Uani 1 1 d .
C17 C 0.2337(10) 0.8077(7) 0.4977(6) 0.037(2) Uani 1 1 d .
C18 C 0.1819(12) 0.7784(8) 0.5611(7) 0.052(3) Uani 1 1 d .
H18 H 0.0926 0.7514 0.5465 0.062 Uiso 1 1 calc R
C19 C 0.2624(11) 0.7893(9) 0.6455(7) 0.054(3) Uani 1 1 d .
H19 H 0.2265 0.7697 0.6875 0.065 Uiso 1 1 calc R
C20 C 0.3972(11) 0.8293(10) 0.6690(7) 0.058(4) Uani 1 1 d .
H20 H 0.4503 0.8371 0.7262 0.070 Uiso 1 1 calc R
C21 C 0.4499(10) 0.8567(8) 0.6073(6) 0.046(3) Uani 1 1 d .
H21 H 0.5394 0.8835 0.6227 0.056 Uiso 1 1 calc R
C22 C 0.0642(9) 0.9282(7) -0.1613(6) 0.031(2) Uani 1 1 d .
H53 H 0.0211 0.9235 -0.2201 0.037 Uiso 1 1 calc R
C23 C 0.5451(9) 0.8947(7) 0.4620(6) 0.034(2) Uani 1 1 d .
H23 H 0.6053 0.8967 0.5169 0.041 Uiso 1 1 calc R
C24 C 0.6000(8) 0.9170(7) 0.3943(6) 0.029(2) Uani 1 1 d .
C25 C 0.7369(10) 0.9519(8) 0.4161(6) 0.042(3) Uani 1 1 d .
H25 H 0.7876 0.9643 0.4736 0.050 Uiso 1 1 calc R
C26 C 0.7986(9) 0.9685(8) 0.3556(6) 0.040(3) Uani 1 1 d .
H26 H 0.8888 0.9937 0.3718 0.048 Uiso 1 1 calc R
C27 C 0.7231(9) 0.9467(7) 0.2684(6) 0.033(2) Uani 1 1 d .
H27 H 0.7640 0.9565 0.2267 0.040 Uiso 1 1 calc R
C28 C 0.5875(8) 0.9105(6) 0.2448(5) 0.0249(19) Uani 1 1 d .
C29 C 0.5229(8) 0.8956(6) 0.3059(5) 0.0263(19) Uani 1 1 d .
C30 C 0.0950(8) 0.7761(6) -0.1802(5) 0.0246(19) Uani 1 1 d .
H30A H 0.0353 0.7728 -0.2355 0.029 Uiso 1 1 calc R
C31 C 0.5465(9) 0.9265(7) 0.0956(6) 0.033(2) Uani 1 1 d .
H31A H 0.6355 0.9599 0.1200 0.049 Uiso 1 1 calc R
H31B H 0.4860 0.9656 0.0710 0.049 Uiso 1 1 calc R
H31C H 0.5449 0.8829 0.0520 0.049 Uiso 1 1 calc R
C32 C 0.1930(9) 0.4874(7) -0.2300(6) 0.030(2) Uani 1 1 d .
H32A H 0.2404 0.4436 -0.2067 0.035 Uiso 1 1 calc R
C33 C 0.1983(8) 0.5626(6) -0.1780(6) 0.0268(19) Uani 1 1 d .
C34 C -0.0766(9) 0.7308(7) -0.0104(6) 0.032(2) Uani 1 1 d .
H34A H -0.0198 0.7277 -0.0450 0.047 Uiso 1 1 calc R
H34B H -0.1413 0.7671 -0.0351 0.047 Uiso 1 1 calc R
H34C H -0.1219 0.6724 -0.0078 0.047 Uiso 1 1 calc R
C35 C 0.1184(10) 0.4776(7) -0.3155(6) 0.035(2) Uani 1 1 d .
H35 H 0.1160 0.4275 -0.3497 0.042 Uiso 1 1 calc R
C36 C 0.3733(8) 0.5278(6) 0.0500(5) 0.0233(18) Uani 1 1 d .
C37 C 0.4151(8) 0.4523(6) 0.0887(6) 0.029(2) Uani 1 1 d .
H37 H 0.4027 0.4004 0.0541 0.035 Uiso 1 1 calc R
C38 C 0.4729(10) 0.4525(7) 0.1751(7) 0.039(2) Uani 1 1 d .
H38 H 0.5029 0.4026 0.1986 0.047 Uiso 1 1 calc R
C39 C 0.4863(8) 0.5299(7) 0.2280(5) 0.028(2) Uani 1 1 d .
H39 H 0.5248 0.5311 0.2869 0.034 Uiso 1 1 calc R
C40 C 0.4426(8) 0.6033(6) 0.1928(6) 0.0268(19) Uani 1 1 d .
C41 C 0.3907(7) 0.6060(6) 0.1030(5) 0.0216(18) Uani 1 1 d .
C42 C 0.3055(8) 0.5172(6) -0.0428(5) 0.0254(19) Uani 1 1 d .
H42 H 0.2849 0.4602 -0.0699 0.031 Uiso 1 1 calc R
C43 C 0.0470(9) 0.5424(7) -0.3506(6) 0.034(2) Uani 1 1 d .
H43 H -0.0050 0.5347 -0.4081 0.041 Uiso 1 1 calc R
C4 C 0.1310(8) 0.6311(6) -0.2149(5) 0.0243(19) Uani 1 1 d .
C45 C 0.0523(9) 0.6189(7) -0.3008(6) 0.033(2) Uani 1 1 d .
H45 H 0.0034 0.6618 -0.3248 0.039 Uiso 1 1 calc R
C44 C 0.0738(9) 1.0075(7) -0.1131(6) 0.033(2) Uani 1 1 d .
H44 H 0.0396 1.0551 -0.1392 0.040 Uiso 1 1 calc R

loop_
_atom_site_aniso_label
_atom_site_aniso_U_11
_atom_site_aniso_U_22
_atom_site_aniso_U_33
_atom_site_aniso_U_23
_atom_site_aniso_U_13
_atom_site_aniso_U_12
Dy1 0.0145(2) 0.0285(3) 0.0191(2) 0.00217(16) 0.00473(15) 0.00410(16)
Br1 0.0186(4) 0.0335(5) 0.0264(5) 0.0047(4) 0.0087(3) 0.0031(3)
Br2 0.0215(4) 0.0395(6) 0.0245(5) 0.0017(4) 0.0027(3) 0.0083(4)
Br4 0.0357(11) 0.090(2) 0.0377(12) 0.0238(12) 0.0061(9) 0.0124(12)
Br3 0.0377(9) 0.0876(16) 0.1058(16) -0.0581(13) 0.0304(10) -0.0174(9)
Zn1 0.0153(4) 0.0282(6) 0.0192(5) 0.0031(4) 0.0047(4) 0.0050(4)
Zn2 0.0174(5) 0.0328(6) 0.0210(5) 0.0012(4) 0.0057(4) 0.0021(4)
O1 0.016(3) 0.035(4) 0.017(3) 0.004(2) 0.004(2) 0.008(2)
O2 0.021(3) 0.026(3) 0.017(3) -0.002(2) 0.006(2) 0.003(2)
O3 0.019(3) 0.027(4) 0.029(3) 0.005(3) 0.007(2) 0.003(2)
O4 0.021(3) 0.038(4) 0.020(3) 0.005(3) 0.004(2) 0.008(3)
O5 0.011(3) 0.033(4) 0.024(3) -0.002(2) 0.005(2) -0.002(2)
O6 0.018(3) 0.030(4) 0.027(3) -0.002(3) 0.008(2) -0.001(2)
O7 0.018(3) 0.038(4) 0.025(3) -0.001(3) 0.008(2) 0.003(3)
O8 0.018(3) 0.033(4) 0.019(3) 0.000(2) 0.007(2) 0.000(2)
O9 0.027(3) 0.033(4) 0.032(4) 0.008(3) 0.012(3) 0.005(3)
O10 0.066(7) 0.115(10) 0.108(9) -0.026(7) 0.036(6) 0.021(7)
O11 0.196(19) 0.40(4) 0.91(7) 0.55(5) 0.39(3) 0.24(2)
N1 0.016(3) 0.031(4) 0.024(4) 0.000(3) 0.006(3) 0.003(3)
N2 0.021(3) 0.027(4) 0.026(4) 0.005(3) 0.010(3) 0.007(3)
N3 0.026(4) 0.036(5) 0.021(4) -0.005(3) 0.005(3) -0.002(3)
N4 0.021(4) 0.043(5) 0.023(4) 0.003(3) 0.009(3) 0.001(3)
C1 0.030(5) 0.046(7) 0.041(6) 0.011(5) 0.015(4) 0.004(4)
C2 0.035(5) 0.042(6) 0.015(4) 0.006(4) 0.002(4) 0.007(4)
C3 0.035(5) 0.028(5) 0.022(5) 0.002(4) 0.010(4) 0.000(4)
O12 0.111(15) 0.62(6) 0.140(17) -0.07(2) -0.002(12) -0.15(2)
C5 0.016(4) 0.030(5) 0.024(4) 0.011(4) 0.011(3) 0.005(3)
C6 0.019(4) 0.032(5) 0.026(5) 0.008(4) 0.009(3) 0.004(3)
C7 0.021(4) 0.026(5) 0.038(5) 0.006(4) 0.010(4) 0.005(4)
C8 0.018(4) 0.029(5) 0.033(5) 0.002(4) 0.009(3) 0.003(4)
C9 0.030(5) 0.042(6) 0.033(5) 0.001(4) 0.017(4) 0.004(4)
C10 0.017(4) 0.031(6) 0.054(6) 0.001(4) 0.010(4) 0.004(4)
C11 0.016(4) 0.032(5) 0.031(5) 0.009(4) 0.007(3) 0.007(4)
C12 0.016(4) 0.031(5) 0.032(5) 0.006(4) 0.013(3) 0.003(3)
C13 0.016(4) 0.021(5) 0.036(5) 0.004(4) 0.012(3) 0.006(3)
C14 0.023(4) 0.035(6) 0.024(5) 0.003(4) 0.011(3) 0.000(4)
C15 0.023(4) 0.034(5) 0.025(5) 0.003(4) 0.009(3) 0.007(4)
C16 0.032(5) 0.036(6) 0.025(5) 0.002(4) 0.010(4) 0.000(4)
C17 0.032(5) 0.047(7) 0.029(5) 0.000(4) 0.011(4) -0.005(4)
C18 0.051(7) 0.064(8) 0.033(6) 0.004(5) 0.019(5) -0.025(6)
C19 0.044(6) 0.075(9) 0.032(6) 0.007(6) 0.011(5) -0.023(6)
C20 0.036(6) 0.097(11) 0.025(6) 0.007(6) 0.002(4) -0.018(6)
C21 0.034(5) 0.075(9) 0.022(5) 0.004(5) 0.006(4) -0.009(5)
C22 0.025(4) 0.051(7) 0.019(5) 0.005(4) 0.006(3) 0.017(4)
C23 0.024(5) 0.048(7) 0.020(5) -0.005(4) -0.001(3) -0.004(4)
C24 0.016(4) 0.039(6) 0.027(5) -0.005(4) 0.002(3) -0.001(4)
C25 0.026(5) 0.062(8) 0.028(5) -0.004(5) 0.002(4) -0.007(5)
C26 0.018(4) 0.064(8) 0.030(5) -0.014(5) 0.006(4) -0.007(4)
C27 0.019(4) 0.044(6) 0.031(5) 0.000(4) 0.007(4) -0.005(4)
C28 0.019(4) 0.035(5) 0.019(4) 0.001(4) 0.005(3) 0.005(4)
C29 0.016(4) 0.034(5) 0.025(5) 0.001(4) 0.003(3) 0.003(4)
C30 0.022(4) 0.034(5) 0.012(4) 0.002(3) 0.000(3) 0.000(4)
C31 0.025(4) 0.042(6) 0.028(5) 0.002(4) 0.009(4) -0.003(4)
C32 0.022(4) 0.033(6) 0.031(5) 0.001(4) 0.007(4) 0.001(4)
C33 0.019(4) 0.032(5) 0.030(5) 0.002(4) 0.009(3) 0.003(4)
C34 0.028(5) 0.039(6) 0.022(5) -0.004(4) 0.005(4) -0.003(4)
C35 0.040(5) 0.028(6) 0.037(6) -0.003(4) 0.016(4) 0.001(4)
C36 0.015(4) 0.032(5) 0.025(4) 0.007(4) 0.008(3) 0.007(3)
C37 0.017(4) 0.033(5) 0.041(6) 0.007(4) 0.009(4) 0.011(4)
C38 0.036(5) 0.041(6) 0.045(6) 0.014(5) 0.012(4) 0.017(5)
C39 0.022(4) 0.045(6) 0.017(4) 0.008(4) 0.000(3) 0.016(4)
C40 0.017(4) 0.035(6) 0.029(5) 0.004(4) 0.008(3) 0.004(4)
C41 0.012(4) 0.030(5) 0.025(4) 0.004(4) 0.009(3) 0.006(3)
C42 0.024(4) 0.031(5) 0.023(5) -0.002(4) 0.011(3) 0.006(4)
C43 0.026(5) 0.043(6) 0.029(5) 0.002(4) 0.007(4) -0.001(4)
C4 0.013(4) 0.035(5) 0.020(4) -0.003(4) 0.003(3) -0.001(3)
C45 0.030(5) 0.043(6) 0.024(5) 0.007(4) 0.005(4) 0.014(4)
C44 0.024(4) 0.035(6) 0.047(6) 0.007(4) 0.019(4) 0.011(4)

loop_
_atom_type_symbol
_atom_type_description
_atom_type_scat_dispersion_real
_atom_type_scat_dispersion_imag
_atom_type_scat_source
C C 0.0033 0.0016 'International Tables Vol C Tables 4.2.6.8 and 6.1.1.4'
H H 0.0000 0.0000 'International Tables Vol C Tables 4.2.6.8 and 6.1.1.4'
Br Br -0.2901 2.4595 'International Tables Vol C Tables 4.2.6.8 and 6.1.1.4'
Cl Cl 0.1484 0.1585 'International Tables Vol C Tables 4.2.6.8 and 6.1.1.4'
Dy Dy -0.1892 4.4098 'International Tables Vol C Tables 4.2.6.8 and 6.1.1.4'
N N 0.0061 0.0033 'International Tables Vol C Tables 4.2.6.8 and 6.1.1.4'
O O 0.0106 0.0060 'International Tables Vol C Tables 4.2.6.8 and 6.1.1.4'
Zn Zn 0.2839 1.4301 'International Tables Vol C Tables 4.2.6.8 and 6.1.1.4'

loop_
_geom_angle_atom_site_label_1
_geom_angle_atom_site_label_2
_geom_angle_atom_site_label_3
_geom_angle
Zn2 Dy1 Zn1 172.12(3)
O1 Dy1 Zn1 32.91(15)
O1 Dy1 Zn2 143.28(15)
O1 Dy1 O2 66.0(2)
O1 Dy1 O3 62.5(2)
O1 Dy1 O4 126.13(19)
O1 Dy1 O5 137.6(2)
O1 Dy1 O6 130.1(2)
O1 Dy1 O7 72.54(18)
O1 Dy1 O8 82.49(18)
O1 Dy1 O9 105.9(2)
O2 Dy1 Zn1 33.11(14)
O2 Dy1 Zn2 149.77(14)
O2 Dy1 O3 123.16(19)
O2 Dy1 O4 61.30(19)
O2 Dy1 O7 111.53(19)
O2 Dy1 O8 83.14(19)
O2 Dy1 O9 73.7(2)
O3 Dy1 Zn1 92.42(13)
O3 Dy1 Zn2 81.77(13)
O3 Dy1 O4 147.14(18)
O3 Dy1 O7 74.18(18)
O3 Dy1 O8 68.09(18)
O4 Dy1 Zn1 93.64(13)
O4 Dy1 Zn2 88.47(13)
O4 Dy1 O7 137.52(19)
O5 Dy1 Zn1 141.19(13)
O5 Dy1 Zn2 32.91(13)
O5 Dy1 O2 126.02(19)
O5 Dy1 O3 82.2(2)
O5 Dy1 O4 73.0(2)
O5 Dy1 O7 121.58(19)
O5 Dy1 O8 61.96(18)
O5 Dy1 O9 116.5(2)
O6 Dy1 Zn1 152.96(14)
O6 Dy1 Zn2 32.77(14)
O6 Dy1 O2 146.7(2)
O6 Dy1 O3 87.5(2)
O6 Dy1 O4 101.0(2)
O6 Dy1 O5 65.56(19)
O6 Dy1 O7 60.85(19)
O6 Dy1 O8 124.14(19)
O6 Dy1 O9 73.6(2)
O7 Dy1 Zn1 93.12(12)
O7 Dy1 Zn2 90.43(12)
O8 Dy1 Zn1 80.29(12)
O8 Dy1 Zn2 92.55(12)
O8 Dy1 O4 81.18(18)
O8 Dy1 O7 141.28(19)
O9 Dy1 Zn1 90.75(16)
O9 Dy1 Zn2 97.10(16)
O9 Dy1 O3 142.59(19)
O9 Dy1 O4 69.6(2)
O9 Dy1 O7 68.4(2)
O9 Dy1 O8 148.8(2)
Br1 Zn1 Dy1 120.86(4)
O1 Zn1 Dy1 36.81(15)
O1 Zn1 Br1 113.65(17)
O1 Zn1 N1 85.8(2)
O2 Zn1 Dy1 38.70(16)
O2 Zn1 Br1 116.27(16)
O2 Zn1 O1 75.5(2)
O2 Zn1 N1 140.0(2)
N1 Zn1 Dy1 116.15(19)
N1 Zn1 Br1 103.54(19)
N2 Zn1 Dy1 119.10(19)
N2 Zn1 Br1 108.97(19)
N2 Zn1 O1 137.2(3)
N2 Zn1 O2 89.8(3)
N2 Zn1 N1 80.3(3)
Br2 Zn2 Dy1 117.65(4)
O5 Zn2 Dy1 37.79(15)
O5 Zn2 Br2 118.87(18)
O5 Zn2 N3 87.4(3)
O5 Zn2 N4 137.9(3)
O6 Zn2 Dy1 37.73(16)
O6 Zn2 Br2 108.15(18)
O6 Zn2 O5 75.4(2)
O6 Zn2 N3 139.8(3)
O6 Zn2 N4 87.8(3)
N3 Zn2 Dy1 118.7(2)
N3 Zn2 Br2 111.9(2)
N3 Zn2 N4 81.1(3)
N4 Zn2 Dy1 118.1(2)
N4 Zn2 Br2 103.0(2)
Zn1 O1 Dy1 110.3(2)
C5 O1 Dy1 128.2(5)
C5 O1 Zn1 121.0(5)
Zn1 O2 Dy1 108.2(3)
C41 O2 Dy1 124.5(5)
C41 O2 Zn1 125.3(5)
C3 O3 Dy1 127.4(5)
C6 O3 Dy1 116.3(5)
C6 O3 C3 115.7(7)
C2 O4 Dy1 126.1(5)
C40 O4 Dy1 113.9(5)
C40 O4 C2 114.8(7)
Zn2 O5 Dy1 109.3(2)
C29 O5 Dy1 127.7(5)
C29 O5 Zn2 122.9(5)
Zn2 O6 Dy1 109.5(2)
C13 O6 Dy1 130.6(5)
C13 O6 Zn2 119.2(5)
C12 O7 Dy1 114.5(5)
C12 O7 C34 112.9(6)
C34 O7 Dy1 126.1(5)
C28 O8 Dy1 115.1(5)
C28 O8 C31 115.4(6)
C31 O8 Dy1 128.5(5)
Dy1 O9 H9 101(8)
C1 O9 Dy1 129.9(6)
C1 O9 H9 129(8)
C30 N1 Zn1 124.4(6)
C30 N1 C4 124.3(7)
C4 N1 Zn1 110.1(5)
C33 N2 Zn1 112.0(6)
C42 N2 Zn1 125.8(6)
C42 N2 C33 122.2(8)
C16 N3 Zn2 111.9(6)
C23 N3 Zn2 125.6(6)
C23 N3 C16 122.4(8)
C14 N4 Zn2 122.4(6)
C14 N4 C17 123.9(7)
C17 N4 Zn2 111.6(6)
O9 C1 H1A 109.5
O9 C1 H1B 109.5
O9 C1 H1C 109.5
H1A C1 H1B 109.5
H1A C1 H1C 109.5
H1B C1 H1C 109.5
O4 C2 H2A 109.5
O4 C2 H2B 109.5
O4 C2 H2C 109.5
H2A C2 H2B 109.5
H2A C2 H2C 109.5
H2B C2 H2C 109.5
O3 C3 H3A 109.5
O3 C3 H3B 109.5
O3 C3 H3C 109.5
H3A C3 H3B 109.5
H3A C3 H3C 109.5
H3B C3 H3C 109.5
O1 C5 C6 116.6(7)
O1 C5 C15 125.0(8)
C15 C5 C6 118.3(8)
O3 C6 C5 112.4(7)
C7 C6 O3 125.7(9)
C7 C6 C5 121.9(8)
C6 C7 H7A 120.0
C6 C7 C44 120.1(9)
C44 C7 H7A 120.0
C9 C8 C14 117.8(8)
C13 C8 C9 117.8(8)
C13 C8 C14 124.2(7)
C8 C9 H9A 119.3
C10 C9 C8 121.3(8)
C10 C9 H9A 119.3
C9 C10 H10 119.7
C9 C10 C11 120.5(8)
C11 C10 H10 119.7
C10 C11 H11 119.9
C12 C11 C10 120.3(8)
C12 C11 H11 119.9
O7 C12 C13 113.7(7)
C11 C12 O7 125.7(8)
C11 C12 C13 120.6(8)
O6 C13 C8 124.0(8)
O6 C13 C12 116.7(7)
C8 C13 C12 119.2(7)
N4 C14 C8 123.6(8)
N4 C14 H14 118.2
C8 C14 H14 118.2
C5 C15 C30 122.7(8)
C22 C15 C5 119.2(8)
C22 C15 C30 118.0(8)
C17 C16 N3 115.1(8)
C21 C16 N3 124.5(8)
C21 C16 C17 120.3(8)
C16 C17 N4 116.5(8)
C18 C17 N4 125.3(9)
C18 C17 C16 118.2(9)
C17 C18 H18 119.9
C19 C18 C17 120.2(10)
C19 C18 H18 119.9
C18 C19 H19 119.5
C18 C19 C20 121.0(9)
C20 C19 H19 119.5
C19 C20 H20 120.3
C21 C20 C19 119.3(10)
C21 C20 H20 120.3
C16 C21 H21 119.6
C20 C21 C16 120.8(9)
C20 C21 H21 119.6
C15 C22 H53 118.7
C15 C22 C44 122.6(8)
C44 C22 H53 118.7
N3 C23 H23 117.3
N3 C23 C24 125.3(8)
C24 C23 H23 117.3
C25 C24 C23 118.7(8)
C25 C24 C29 118.8(8)
C29 C24 C23 122.1(7)
C24 C25 H25 118.8
C26 C25 C24 122.3(9)
C26 C25 H25 118.8
C25 C26 H26 120.5
C25 C26 C27 119.0(8)
C27 C26 H26 120.5
C26 C27 H27 120.0
C28 C27 C26 120.0(8)
C28 C27 H27 120.0
O8 C28 C27 124.9(7)
O8 C28 C29 113.6(7)
C27 C28 C29 121.4(8)
O5 C29 C24 124.5(8)
O5 C29 C28 117.0(7)
C28 C29 C24 118.5(7)
N1 C30 C15 125.1(8)
N1 C30 H30A 117.5
C15 C30 H30A 117.5
O8 C31 H31A 109.5
O8 C31 H31B 109.5
O8 C31 H31C 109.5
H31A C31 H31B 109.5
H31A C31 H31C 109.5
H31B C31 H31C 109.5
C33 C32 H32A 119.7
C35 C32 H32A 119.7
C35 C32 C33 120.7(9)
C32 C33 N2 124.9(8)
C32 C33 C4 119.3(8)
C4 C33 N2 115.7(8)
O7 C34 H34A 109.5
O7 C34 H34B 109.5
O7 C34 H34C 109.5
H34A C34 H34B 109.5
H34A C34 H34C 109.5
H34B C34 H34C 109.5
C32 C35 H35 120.0
C32 C35 C43 120.0(9)
C43 C35 H35 120.0
C37 C36 C42 117.0(8)
C41 C36 C37 118.5(8)
C41 C36 C42 124.4(8)
C36 C37 H37 118.7
C38 C37 C36 122.5(9)
C38 C37 H37 118.7
C37 C38 H38 120.6
C37 C38 C39 118.8(9)
C39 C38 H38 120.6
C38 C39 H39 119.9
C40 C39 C38 120.2(8)
C40 C39 H39 119.9
O4 C40 C41 112.6(8)
C39 C40 O4 125.8(8)
C39 C40 C41 121.6(9)
O2 C41 C36 124.4(8)
O2 C41 C40 117.4(8)
C36 C41 C40 118.2(8)
N2 C42 C36 125.6(9)
N2 C42 H42 117.2
C36 C42 H42 117.2
C35 C43 H43 119.7
C35 C43 C45 120.7(9)
C45 C43 H43 119.7
C33 C4 N1 115.9(7)
C45 C4 N1 124.9(8)
C45 C4 C33 119.2(8)
C43 C45 H45 120.0
C4 C45 C43 119.9(9)
C4 C45 H45 120.0
C7 C44 H44 121.1
C22 C44 C7 117.8(9)
C22 C44 H44 121.1

loop_
_geom_bond_atom_site_label_1
_geom_bond_atom_site_label_2
_geom_bond_distance
Dy1 Zn1 3.5545(10)
Dy1 Zn2 3.5369(11)
Dy1 O1 2.270(5)
Dy1 O2 2.339(6)
Dy1 O3 2.602(6)
Dy1 O4 2.647(6)
Dy1 O5 2.296(6)
Dy1 O6 2.296(6)
Dy1 O7 2.747(6)
Dy1 O8 2.638(5)
Dy1 O9 2.384(6)
Br1 Zn1 2.3936(12)
Br2 Zn2 2.3798(14)
Zn1 O1 2.059(6)
Zn1 O2 2.044(5)
Zn1 N1 2.096(7)
Zn1 N2 2.038(8)
Zn2 O5 2.036(6)
Zn2 O6 2.031(6)
Zn2 N3 2.043(7)
Zn2 N4 2.060(7)
O1 C5 1.333(10)
O2 C41 1.305(10)
O3 C3 1.430(11)
O3 C6 1.388(10)
O4 C2 1.460(10)
O4 C40 1.389(11)
O5 C29 1.331(10)
O6 C13 1.345(9)
O7 C12 1.384(10)
O7 C34 1.466(10)
O8 C28 1.383(10)
O8 C31 1.453(10)
O9 H9 0.850(10)
O9 C1 1.465(11)
N1 C30 1.275(11)
N1 C4 1.438(12)
N2 C33 1.428(11)
N2 C42 1.266(11)
N3 C16 1.445(12)
N3 C23 1.292(11)
N4 C14 1.280(11)
N4 C17 1.421(12)
C1 H1A 0.9600
C1 H1B 0.9600
C1 H1C 0.9600
C2 H2A 0.9600
C2 H2B 0.9600
C2 H2C 0.9600
C3 H3A 0.9600
C3 H3B 0.9600
C3 H3C 0.9600
C5 C6 1.415(13)
C5 C15 1.413(12)
C6 C7 1.369(12)
C7 H7A 0.9300
C7 C44 1.420(13)
C8 C9 1.425(12)
C8 C13 1.406(12)
C8 C14 1.472(12)
C9 H9A 0.9300
C9 C10 1.365(14)
C10 H10 0.9300
C10 C11 1.377(13)
C11 H11 0.9300
C11 C12 1.376(11)
C12 C13 1.421(12)
C14 H14 0.9300
C15 C22 1.383(13)
C15 C30 1.456(13)
C16 C17 1.420(13)
C16 C21 1.385(13)
C17 C18 1.389(14)
C18 H18 0.9300
C18 C19 1.379(15)
C19 H19 0.9300
C19 C20 1.399(14)
C20 H20 0.9300
C20 C21 1.361(15)
C21 H21 0.9300
C22 H53 0.9300
C22 C44 1.402(14)
C23 H23 0.9300
C23 C24 1.445(13)
C24 C25 1.402(12)
C24 C29 1.431(12)
C25 H25 0.9300
C25 C26 1.370(14)
C26 H26 0.9300
C26 C27 1.411(13)
C27 H27 0.9300
C27 C28 1.393(12)
C28 C29 1.397(12)
C30 H30A 0.9300
C31 H31A 0.9600
C31 H31B 0.9600
C31 H31C 0.9600
C32 H32A 0.9300
C32 C33 1.397(13)
C32 C35 1.377(13)
C33 C4 1.419(13)
C34 H34A 0.9600
C34 H34B 0.9600
C34 H34C 0.9600
C35 H35 0.9300
C35 C43 1.385(14)
C36 C37 1.414(12)
C36 C41 1.413(13)
C36 C42 1.466(12)
C37 H37 0.9300
C37 C38 1.366(14)
C38 H38 0.9300
C38 C39 1.410(15)
C39 H39 0.9300
C39 C40 1.370(13)
C40 C41 1.418(12)
C42 H42 0.9300
C43 H43 0.9300
C43 C45 1.394(14)
C4 C45 1.393(12)
C45 H45 0.9300
C44 H44 0.9300

loop_
_geom_torsion_atom_site_label_1
_geom_torsion_atom_site_label_2
_geom_torsion_atom_site_label_3
_geom_torsion_atom_site_label_4
_geom_torsion
Dy1 Zn1 O1 C5 172.2(7)
Dy1 Zn1 O2 C41 164.1(7)
Dy1 Zn1 N1 C30 54.5(7)
Dy1 Zn1 N1 C4 -137.6(5)
Dy1 Zn1 N2 C33 136.3(5)
Dy1 Zn1 N2 C42 -43.4(7)
Dy1 Zn2 O5 C29 176.2(8)
Dy1 Zn2 O6 C13 -171.6(7)
Dy1 Zn2 N3 C16 -133.8(6)
Dy1 Zn2 N3 C23 49.3(9)
Dy1 Zn2 N4 C14 -61.3(8)
Dy1 Zn2 N4 C17 134.5(6)
Dy1 O1 C5 C6 19.8(10)
Dy1 O1 C5 C15 -157.4(6)
Dy1 O2 C41 C36 145.8(6)
Dy1 O2 C41 C40 -31.3(9)
Dy1 O3 C6 C5 -11.8(8)
Dy1 O3 C6 C7 167.4(7)
Dy1 O4 C40 C39 -159.9(7)
Dy1 O4 C40 C41 19.4(8)
Dy1 O5 C29 C24 -157.1(7)
Dy1 O5 C29 C28 20.6(12)
Dy1 O6 C13 C8 160.8(7)
Dy1 O6 C13 C12 -20.8(11)
Dy1 O7 C12 C11 -171.9(7)
Dy1 O7 C12 C13 9.6(9)
Dy1 O8 C28 C27 164.0(8)
Dy1 O8 C28 C29 -13.6(9)
Br1 Zn1 O1 Dy1 -110.4(2)
Br1 Zn1 O1 C5 61.8(6)
Br1 Zn1 O2 Dy1 107.38(19)
Br1 Zn1 O2 C41 -88.5(6)
Br1 Zn1 N1 C30 -80.4(7)
Br1 Zn1 N1 C4 87.5(5)
Br1 Zn1 N2 C33 -79.4(5)
Br1 Zn1 N2 C42 100.9(7)
Br2 Zn2 O5 Dy1 -98.8(2)
Br2 Zn2 O5 C29 77.4(7)
Br2 Zn2 O6 Dy1 112.0(2)
Br2 Zn2 O6 C13 -59.6(6)
Br2 Zn2 N3 C16 84.0(6)
Br2 Zn2 N3 C23 -93.0(8)
Br2 Zn2 N4 C14 70.2(8)
Br2 Zn2 N4 C17 -94.0(7)
Zn1 Dy1 Zn2 Br2 56.96(19)
Zn1 Dy1 Zn2 O5 -45.4(3)
Zn1 Dy1 Zn2 O6 141.1(3)
Zn1 Dy1 Zn2 N3 -83.1(3)
Zn1 Dy1 Zn2 N4 -178.5(3)
Zn1 Dy1 O1 C5 -171.5(8)
Zn1 Dy1 O2 C41 -164.3(7)
Zn1 Dy1 O3 C3 -141.7(6)
Zn1 Dy1 O3 C6 29.3(5)
Zn1 Dy1 O4 C2 175.6(6)
Zn1 Dy1 O4 C40 -31.4(5)
Zn1 Dy1 O5 Zn2 171.04(7)
Zn1 Dy1 O5 C29 -5.0(8)
Zn1 Dy1 O6 Zn2 -169.08(10)
Zn1 Dy1 O6 C13 1.2(9)
Zn1 Dy1 O7 C12 158.9(5)
Zn1 Dy1 O7 C34 9.4(6)
Zn1 Dy1 O8 C28 -154.3(6)
Zn1 Dy1 O8 C31 37.6(7)
Zn1 Dy1 O9 C1 150.7(7)
Zn1 O1 C5 C6 -150.9(6)
Zn1 O1 C5 C15 31.9(10)
Zn1 O2 C41 C36 -15.8(10)
Zn1 O2 C41 C40 167.1(5)
Zn1 N1 C30 C15 -12.7(12)
Zn1 N1 C4 C33 15.0(9)
Zn1 N1 C4 C45 -164.3(7)
Zn1 N2 C33 C32 156.9(7)
Zn1 N2 C33 C4 -20.1(9)
Zn1 N2 C42 C36 4.3(12)
Zn2 Dy1 Zn1 Br1 22.7(2)
Zn2 Dy1 Zn1 O1 -66.2(3)
Zn2 Dy1 Zn1 O2 117.2(3)
Zn2 Dy1 Zn1 N1 -103.9(3)
Zn2 Dy1 Zn1 N2 162.7(3)
Zn2 Dy1 O1 Zn1 167.89(7)
Zn2 Dy1 O1 C5 -3.6(7)
Zn2 Dy1 O2 Zn1 -165.99(8)
Zn2 Dy1 O2 C41 29.7(7)
Zn2 Dy1 O3 C3 32.9(6)
Zn2 Dy1 O3 C6 -156.0(5)
Zn2 Dy1 O4 C2 3.2(6)
Zn2 Dy1 O4 C40 156.2(5)
Zn2 Dy1 O5 C29 -176.0(9)
Zn2 Dy1 O6 C13 170.3(9)
Zn2 Dy1 O7 C12 -28.1(5)
Zn2 Dy1 O7 C34 -177.7(6)
Zn2 Dy1 O8 C28 29.0(5)
Zn2 Dy1 O8 C31 -139.1(7)
Zn2 Dy1 O9 C1 -28.6(7)
Zn2 O5 C29 C24 27.4(12)
Zn2 O5 C29 C28 -154.9(6)
Zn2 O6 C13 C8 -29.7(11)
Zn2 O6 C13 C12 148.7(6)
Zn2 N3 C16 C17 13.8(11)
Zn2 N3 C16 C21 -163.7(9)
Zn2 N3 C23 C24 -7.5(15)
Zn2 N4 C14 C8 16.5(13)
Zn2 N4 C17 C16 -14.1(12)
Zn2 N4 C17 C18 167.7(10)
O1 Dy1 Zn1 Br1 88.9(3)
O1 Dy1 Zn1 O2 -176.5(4)
O1 Dy1 Zn1 N1 -37.7(3)
O1 Dy1 Zn1 N2 -131.1(3)
O1 Dy1 Zn2 Br2 0.7(2)
O1 Dy1 Zn2 O5 -101.7(4)
O1 Dy1 Zn2 O6 84.8(4)
O1 Dy1 Zn2 N3 -139.4(3)
O1 Dy1 Zn2 N4 125.3(3)
O1 Dy1 O2 Zn1 2.1(2)
O1 Dy1 O2 C41 -162.2(6)
O1 Dy1 O3 C3 -156.1(7)
O1 Dy1 O3 C6 15.0(5)
O1 Dy1 O4 C2 169.9(6)
O1 Dy1 O4 C40 -37.1(6)
O1 Dy1 O5 Zn2 119.7(3)
O1 Dy1 O5 C29 -56.3(8)
O1 Dy1 O6 Zn2 -128.8(3)
O1 Dy1 O6 C13 41.5(8)
O1 Dy1 O7 C12 -175.0(6)
O1 Dy1 O7 C34 35.4(6)
O1 Dy1 O8 C28 172.4(6)
O1 Dy1 O8 C31 4.4(7)
O1 Dy1 O9 C1 -179.6(7)
O1 Zn1 O2 Dy1 -2.1(2)
O1 Zn1 O2 C41 162.0(6)
O1 Zn1 N1 C30 32.9(7)
O1 Zn1 N1 C4 -159.2(5)
O1 Zn1 N2 C33 94.7(6)
O1 Zn1 N2 C42 -85.1(8)
O1 C5 C6 O3 -2.3(10)
O1 C5 C6 C7 178.5(7)
O1 C5 C15 C22 179.4(8)
O1 C5 C15 C30 3.0(13)
O2 Dy1 Zn1 Br1 -94.5(2)
O2 Dy1 Zn1 O1 176.5(4)
O2 Dy1 Zn1 N1 138.8(3)
O2 Dy1 Zn1 N2 45.5(3)
O2 Dy1 Zn2 Br2 162.3(3)
O2 Dy1 Zn2 O5 59.9(4)
O2 Dy1 Zn2 O6 -113.6(4)
O2 Dy1 Zn2 N3 22.2(4)
O2 Dy1 Zn2 N4 -73.2(4)
O2 Dy1 O1 Zn1 -2.1(2)
O2 Dy1 O1 C5 -173.6(7)
O2 Dy1 O3 C3 -128.6(6)
O2 Dy1 O3 C6 42.5(5)
O2 Dy1 O4 C2 -177.0(7)
O2 Dy1 O4 C40 -24.0(5)
O2 Dy1 O5 Zn2 -147.4(2)
O2 Dy1 O5 C29 36.6(8)
O2 Dy1 O6 Zn2 122.9(3)
O2 Dy1 O6 C13 -66.8(8)
O2 Dy1 O7 C12 130.6(5)
O2 Dy1 O7 C34 -18.9(7)
O2 Dy1 O8 C28 -121.0(6)
O2 Dy1 O8 C31 71.0(7)
O2 Dy1 O9 C1 122.0(7)
O2 Zn1 O1 Dy1 2.2(2)
O2 Zn1 O1 C5 174.5(6)
O2 Zn1 N1 C30 94.3(7)
O2 Zn1 N1 C4 -97.8(6)
O2 Zn1 N2 C33 162.8(5)
O2 Zn1 N2 C42 -17.0(7)
O3 Dy1 Zn1 Br1 65.09(13)
O3 Dy1 Zn1 O1 -23.9(3)
O3 Dy1 Zn1 O2 159.6(3)
O3 Dy1 Zn1 N1 -61.6(3)
O3 Dy1 Zn1 N2 -154.9(3)
O3 Dy1 Zn2 Br2 14.10(13)
O3 Dy1 Zn2 O5 -88.3(3)
O3 Dy1 Zn2 O6 98.2(3)
O3 Dy1 Zn2 N3 -126.0(3)
O3 Dy1 Zn2 N4 138.7(3)
O3 Dy1 O1 Zn1 152.9(3)
O3 Dy1 O1 C5 -18.6(6)
O3 Dy1 O2 Zn1 -24.6(3)
O3 Dy1 O2 C41 171.1(5)
O3 Dy1 O4 C2 75.4(7)
O3 Dy1 O4 C40 -131.6(5)
O3 Dy1 O5 Zn2 87.0(3)
O3 Dy1 O5 C29 -89.0(7)
O3 Dy1 O6 Zn2 -78.7(3)
O3 Dy1 O6 C13 91.6(7)
O3 Dy1 O7 C12 -109.4(6)
O3 Dy1 O7 C34 101.0(7)
O3 Dy1 O8 C28 109.1(6)
O3 Dy1 O8 C31 -59.0(7)
O3 Dy1 O9 C1 -114.3(7)
O3 C6 C7 C44 -175.9(8)
O4 Dy1 Zn1 Br1 -82.60(14)
O4 Dy1 Zn1 O1 -171.5(3)
O4 Dy1 Zn1 O2 11.9(3)
O4 Dy1 Zn1 N1 150.7(3)
O4 Dy1 Zn1 N2 57.4(3)
O4 Dy1 Zn2 Br2 162.63(14)
O4 Dy1 Zn2 O5 60.3(3)
O4 Dy1 Zn2 O6 -113.3(3)
O4 Dy1 Zn2 N3 22.5(3)
O4 Dy1 Zn2 N4 -72.8(3)
O4 Dy1 O1 Zn1 10.5(4)
O4 Dy1 O1 C5 -161.1(6)
O4 Dy1 O2 Zn1 -166.4(3)
O4 Dy1 O2 C41 29.3(5)
O4 Dy1 O3 C3 -41.2(8)
O4 Dy1 O3 C6 129.8(5)
O4 Dy1 O5 Zn2 -114.8(3)
O4 Dy1 O5 C29 69.2(7)
O4 Dy1 O6 Zn2 69.3(3)
O4 Dy1 O6 C13 -120.4(7)
O4 Dy1 O7 C12 60.1(6)
O4 Dy1 O7 C34 -89.5(7)
O4 Dy1 O8 C28 -59.1(6)
O4 Dy1 O8 C31 132.9(7)
O4 Dy1 O9 C1 57.1(7)
O4 C40 C41 O2 3.6(10)
O4 C40 C41 C36 -173.7(7)
O5 Dy1 Zn1 Br1 -15.4(3)
O5 Dy1 Zn1 O1 -104.3(4)
O5 Dy1 Zn1 O2 79.1(3)
O5 Dy1 Zn1 N1 -142.1(3)
O5 Dy1 Zn1 N2 124.6(3)
O5 Dy1 Zn2 Br2 102.4(3)
O5 Dy1 Zn2 O6 -173.5(4)
O5 Dy1 Zn2 N3 -37.7(4)
O5 Dy1 Zn2 N4 -133.1(4)
O5 Dy1 O1 Zn1 115.8(3)
O5 Dy1 O1 C5 -55.8(7)
O5 Dy1 O2 Zn1 -130.5(2)
O5 Dy1 O2 C41 65.3(6)
O5 Dy1 O3 C3 -0.3(6)
O5 Dy1 O3 C6 170.7(5)
O5 Dy1 O4 C2 32.8(6)
O5 Dy1 O4 C40 -174.3(5)
O5 Dy1 O6 Zn2 3.9(2)
O5 Dy1 O6 C13 174.2(8)
O5 Dy1 O7 C12 -39.3(6)
O5 Dy1 O7 C34 171.1(6)
O5 Dy1 O8 C28 16.3(5)
O5 Dy1 O8 C31 -151.7(7)
O5 Dy1 O9 C1 -0.6(8)
O5 Zn2 O6 Dy1 -4.1(3)
O5 Zn2 O6 C13 -175.7(6)
O5 Zn2 N3 C16 -155.8(6)
O5 Zn2 N3 C23 27.2(9)
O5 Zn2 N4 C14 -103.2(8)
O5 Zn2 N4 C17 92.6(7)
O6 Dy1 Zn1 Br1 154.3(3)
O6 Dy1 Zn1 O1 65.4(4)
O6 Dy1 Zn1 O2 -111.2(4)
O6 Dy1 Zn1 N1 27.6(4)
O6 Dy1 Zn1 N2 -65.7(4)
O6 Dy1 Zn2 Br2 -84.1(3)
O6 Dy1 Zn2 O5 173.5(4)
O6 Dy1 Zn2 N3 135.8(4)
O6 Dy1 Zn2 N4 40.5(4)
O6 Dy1 O1 Zn1 -147.3(2)
O6 Dy1 O1 C5 41.2(7)
O6 Dy1 O2 Zn1 129.5(3)
O6 Dy1 O2 C41 -34.8(7)
O6 Dy1 O3 C3 65.3(6)
O6 Dy1 O3 C6 -123.6(5)
O6 Dy1 O4 C2 -27.2(6)
O6 Dy1 O4 C40 125.7(5)
O6 Dy1 O5 Zn2 -3.8(2)
O6 Dy1 O5 C29 -179.8(8)
O6 Dy1 O7 C12 -13.3(5)
O6 Dy1 O7 C34 -162.9(7)
O6 Dy1 O8 C28 38.3(6)
O6 Dy1 O8 C31 -129.7(7)
O6 Dy1 O9 C1 -51.7(7)
O6 Zn2 O5 Dy1 4.1(3)
O6 Zn2 O5 C29 -179.7(7)
O6 Zn2 N3 C16 -92.3(7)
O6 Zn2 N3 C23 90.7(9)
O6 Zn2 N4 C14 -37.9(8)
O6 Zn2 N4 C17 157.9(7)
O7 Dy1 Zn1 Br1 139.37(14)
O7 Dy1 Zn1 O1 50.4(3)
O7 Dy1 Zn1 O2 -126.1(3)
O7 Dy1 Zn1 N1 12.7(3)
O7 Dy1 Zn1 N2 -80.6(3)
O7 Dy1 Zn2 Br2 -59.85(14)
O7 Dy1 Zn2 O5 -162.2(3)
O7 Dy1 Zn2 O6 24.3(3)
O7 Dy1 Zn2 N3 160.0(3)
O7 Dy1 Zn2 N4 64.7(3)
O7 Dy1 O1 Zn1 -126.2(3)
O7 Dy1 O1 C5 62.3(6)
O7 Dy1 O2 Zn1 60.1(3)
O7 Dy1 O2 C41 -104.2(6)
O7 Dy1 O3 C3 125.7(6)
O7 Dy1 O3 C6 -63.2(5)
O7 Dy1 O4 C2 -85.8(7)
O7 Dy1 O4 C40 67.2(6)
O7 Dy1 O5 Zn2 21.0(4)
O7 Dy1 O5 C29 -155.0(6)
O7 Dy1 O6 Zn2 -151.9(4)
O7 Dy1 O6 C13 18.4(6)
O7 Dy1 O8 C28 122.8(5)
O7 Dy1 O8 C31 -45.2(8)
O7 Dy1 O9 C1 -116.2(7)
O7 C12 C13 O6 3.5(11)
O7 C12 C13 C8 -178.0(8)
O8 Dy1 Zn1 Br1 -2.20(14)
O8 Dy1 Zn1 O1 -91.1(3)
O8 Dy1 Zn1 O2 92.3(3)
O8 Dy1 Zn1 N1 -128.9(3)
O8 Dy1 Zn1 N2 137.8(3)
O8 Dy1 Zn2 Br2 81.53(14)
O8 Dy1 Zn2 O5 -20.8(3)
O8 Dy1 Zn2 O6 165.7(3)
O8 Dy1 Zn2 N3 -58.6(3)
O8 Dy1 Zn2 N4 -153.9(3)
O8 Dy1 O1 Zn1 83.7(3)
O8 Dy1 O1 C5 -87.8(6)
O8 Dy1 O2 Zn1 -82.7(2)
O8 Dy1 O2 C41 113.0(6)
O8 Dy1 O3 C3 -63.2(6)
O8 Dy1 O3 C6 107.8(5)
O8 Dy1 O4 C2 96.0(6)
O8 Dy1 O4 C40 -111.0(5)
O8 Dy1 O5 Zn2 156.3(3)
O8 Dy1 O5 C29 -19.7(7)
O8 Dy1 O6 Zn2 -17.4(4)
O8 Dy1 O6 C13 152.9(6)
O8 Dy1 O7 C12 -122.7(5)
O8 Dy1 O7 C34 87.7(7)
O8 Dy1 O9 C1 78.4(8)
O8 C28 C29 O5 -1.4(12)
O8 C28 C29 C24 176.5(8)
O9 Dy1 Zn1 Br1 -152.20(15)
O9 Dy1 Zn1 O1 118.9(3)
O9 Dy1 Zn1 O2 -57.7(3)
O9 Dy1 Zn1 N1 81.1(3)
O9 Dy1 Zn1 N2 -12.2(3)
O9 Dy1 Zn2 Br2 -128.15(16)
O9 Dy1 Zn2 O5 129.5(3)
O9 Dy1 Zn2 O6 -44.0(3)
O9 Dy1 Zn2 N3 91.7(3)
O9 Dy1 Zn2 N4 -3.6(3)
O9 Dy1 O1 Zn1 -65.6(3)
O9 Dy1 O1 C5 122.9(6)
O9 Dy1 O2 Zn1 118.3(3)
O9 Dy1 O2 C41 -46.0(6)
O9 Dy1 O3 C3 123.9(6)
O9 Dy1 O3 C6 -65.1(6)
O9 Dy1 O4 C2 -94.9(6)
O9 Dy1 O4 C40 58.0(5)
O9 Dy1 O5 Zn2 -58.9(3)
O9 Dy1 O5 C29 125.1(7)
O9 Dy1 O6 Zn2 134.0(3)
O9 Dy1 O6 C13 -55.7(7)
O9 Dy1 O7 C12 69.4(6)
O9 Dy1 O7 C34 -80.2(7)
O9 Dy1 O8 C28 -79.2(7)
O9 Dy1 O8 C31 112.7(7)
N1 Zn1 O1 Dy1 146.6(3)
N1 Zn1 O1 C5 -41.2(6)
N1 Zn1 O2 Dy1 -66.9(5)
N1 Zn1 O2 C41 97.2(7)
N1 Zn1 N2 C33 21.7(5)
N1 Zn1 N2 C42 -158.0(7)
N1 C4 C45 C43 175.4(8)
N2 Zn1 O1 Dy1 75.7(4)
N2 Zn1 O1 C5 -112.1(6)
N2 Zn1 O2 Dy1 -141.5(3)
N2 Zn1 O2 C41 22.7(6)
N2 Zn1 N1 C30 172.2(7)
N2 Zn1 N1 C4 -19.9(5)
N2 C33 C4 N1 2.9(10)
N2 C33 C4 C45 -177.7(7)
N3 Zn2 O5 Dy1 147.5(3)
N3 Zn2 O5 C29 -36.3(7)
N3 Zn2 O6 Dy1 -71.6(5)
N3 Zn2 O6 C13 116.8(6)
N3 Zn2 N4 C14 -179.1(8)
N3 Zn2 N4 C17 16.6(7)
N3 C16 C17 N4 0.3(14)
N3 C16 C17 C18 178.6(10)
N3 C16 C21 C20 179.9(12)
N3 C23 C24 C25 171.2(11)
N3 C23 C24 C29 -15.8(17)
N4 Zn2 O5 Dy1 73.8(4)
N4 Zn2 O5 C29 -109.9(7)
N4 Zn2 O6 Dy1 -145.1(3)
N4 Zn2 O6 C13 43.4(6)
N4 Zn2 N3 C16 -16.5(6)
N4 Zn2 N3 C23 166.5(9)
N4 C17 C18 C19 -179.2(12)
C2 O4 C40 C39 -3.8(12)
C2 O4 C40 C41 175.6(7)
C3 O3 C6 C5 160.3(7)
C3 O3 C6 C7 -20.5(11)
C5 C6 C7 C44 3.2(12)
C5 C15 C22 C44 0.5(13)
C5 C15 C30 N1 -13.7(13)
C6 C5 C15 C22 2.1(12)
C6 C5 C15 C30 -174.2(8)
C6 C7 C44 C22 -0.5(12)
C8 C9 C10 C11 5.6(15)
C9 C8 C13 O6 178.0(8)
C9 C8 C13 C12 -0.4(13)
C9 C8 C14 N4 -170.3(9)
C9 C10 C11 C12 -2.5(15)
C10 C11 C12 O7 179.6(9)
C10 C11 C12 C13 -2.1(14)
C11 C12 C13 O6 -175.0(8)
C11 C12 C13 C8 3.4(13)
C13 C8 C9 C10 -4.1(14)
C13 C8 C14 N4 14.6(15)
C14 N4 C17 C16 -178.0(10)
C14 N4 C17 C18 3.8(18)
C14 C8 C9 C10 -179.5(9)
C14 C8 C13 O6 -6.9(14)
C14 C8 C13 C12 174.7(9)
C15 C5 C6 O3 175.2(7)
C15 C5 C6 C7 -4.1(12)
C15 C22 C44 C7 -1.4(13)
C16 N3 C23 C24 175.8(9)
C16 C17 C18 C19 2.7(19)
C17 N4 C14 C8 178.7(9)
C17 C16 C21 C20 2.6(19)
C17 C18 C19 C20 0(2)
C18 C19 C20 C21 -1(2)
C19 C20 C21 C16 0(2)
C21 C16 C17 N4 177.9(10)
C21 C16 C17 C18 -3.8(17)
C22 C15 C30 N1 169.9(8)
C23 N3 C16 C17 -169.1(10)
C23 N3 C16 C21 13.4(16)
C23 C24 C25 C26 175.0(11)
C23 C24 C29 O5 4.8(15)
C23 C24 C29 C28 -173.0(9)
C24 C25 C26 C27 -2.4(18)
C25 C24 C29 O5 177.8(10)
C25 C24 C29 C28 0.0(15)
C25 C26 C27 C28 1.2(17)
C26 C27 C28 O8 -176.8(9)
C26 C27 C28 C29 0.5(15)
C27 C28 C29 O5 -179.0(9)
C27 C28 C29 C24 -1.1(14)
C29 C24 C25 C26 1.8(17)
C30 N1 C4 C33 -177.1(8)
C30 N1 C4 C45 3.6(13)
C30 C15 C22 C44 177.0(8)
C31 O8 C28 C27 -26.4(13)
C31 O8 C28 C29 156.1(8)
C32 C33 C4 N1 -174.3(7)
C32 C33 C4 C45 5.1(12)
C32 C35 C43 C45 1.6(14)
C33 N2 C42 C36 -175.4(7)
C33 C32 C35 C43 -0.4(14)
C33 C4 C45 C43 -3.9(13)
C34 O7 C12 C11 -18.3(12)
C34 O7 C12 C13 163.2(8)
C35 C32 C33 N2 -179.9(8)
C35 C32 C33 C4 -3.0(13)
C35 C43 C45 C4 0.6(14)
C36 C37 C38 C39 2.8(14)
C37 C36 C41 O2 179.6(7)
C37 C36 C41 C40 -3.3(11)
C37 C36 C42 N2 -173.0(8)
C37 C38 C39 C40 -0.4(14)
C38 C39 C40 O4 175.4(8)
C38 C39 C40 C41 -3.8(13)
C39 C40 C41 O2 -177.0(8)
C39 C40 C41 C36 5.7(12)
C41 C36 C37 C38 -0.8(12)
C41 C36 C42 N2 11.6(13)
C42 N2 C33 C32 -23.3(13)
C42 N2 C33 C4 159.7(8)
C42 C36 C37 C38 -176.5(8)
C42 C36 C41 O2 -5.1(12)
C42 C36 C41 C40 172.0(7)
C4 N1 C30 C15 -178.9(8)
